data_7705913
loop_
_publ_author_name
'Kadilenko, E. M.'
'Gritsan, N. P.'
'Tretyakov, E. V.'
'Fokin, S. V.'
'Romanenko, G. V.'
'Bogomyakov, A. S.'
'Gorbunov, D. E.'
'Schollmeyer, D.'
'Baumgarten, M.'
'Ovcharenko, V. I.'

_publ_section_title
;
 A black-box approach to the construction of metal-radical multispin
 systems and analysis of their magnetic properties.
;
_journal_issue 46
_journal_name_full 'Dalton transactions (Cambridge, England : 2003)'
_journal_page_first 16916
_journal_page_last 16927
_journal_paper_doi 10.1039/d0dt03184d
_journal_volume 49
_journal_year 2020
_chemical_formula_moiety 'C44 H52 F18 N10 Ni2 O16'
_chemical_formula_sum 'C44 H52 F18 N10 Ni2 O16'
_chemical_formula_weight 1436.37
_space_group_crystal_system monoclinic
_space_group_IT_number 15
_space_group_name_Hall '-C 2yc'
_space_group_name_H-M_alt 'C 1 2/c 1'
_atom_sites_solution_hydrogens mixed
_audit_creation_method SHELXL-2018/3
_audit_update_record
;
2020-10-27 deposited with the CCDC.	2020-11-13 downloaded from the CCDC.
;
_cell_angle_alpha 90
_cell_angle_beta 100.226(2)
_cell_angle_gamma 90
_cell_formula_units_Z 4
_cell_length_a 18.0444(15)
_cell_length_b 13.4321(11)
_cell_length_c 25.498(2)
_cell_measurement_reflns_used 7731
_cell_measurement_temperature 173(2)
_cell_measurement_theta_max 2739
_cell_measurement_theta_min 2.29
_cell_volume 6081.9(9)
_computing_cell_refinement 'APEX II software'
_computing_data_collection 'APEX II software'
_computing_data_reduction 'APEX II software'
_computing_molecular_graphics Mercury
_computing_publication_material publcif
_computing_structure_refinement 'SHELXL-2018/3 (Sheldrick, 2018)'
_computing_structure_solution SHELXT-2014
_diffrn_ambient_temperature 173(2)
_diffrn_measured_fraction_theta_full 1.000
_diffrn_measured_fraction_theta_max 0.996
_diffrn_measurement_device_type 'Smart APEX II'
_diffrn_measurement_method '\w scans'
_diffrn_radiation_type MoK\a
_diffrn_radiation_wavelength 0.71073
_diffrn_reflns_av_R_equivalents 0.0305
_diffrn_reflns_av_unetI/netI 0.0293
_diffrn_reflns_Laue_measured_fraction_full 1.000
_diffrn_reflns_Laue_measured_fraction_max 0.996
_diffrn_reflns_limit_h_max 23
_diffrn_reflns_limit_h_min -23
_diffrn_reflns_limit_k_max 17
_diffrn_reflns_limit_k_min -16
_diffrn_reflns_limit_l_max 26
_diffrn_reflns_limit_l_min -33
_diffrn_reflns_number 26554
_diffrn_reflns_point_group_measured_fraction_full 1.000
_diffrn_reflns_point_group_measured_fraction_max 0.996
_diffrn_reflns_theta_full 25.242
_diffrn_reflns_theta_max 27.835
_diffrn_reflns_theta_min 1.623
_diffrn_source 'sealed tube'
_exptl_absorpt_coefficient_mu 0.745
_exptl_absorpt_correction_T_max 0.7456
_exptl_absorpt_correction_T_min 0.5986
_exptl_absorpt_correction_type multi-scan
_exptl_absorpt_process_details SADABS
_exptl_crystal_colour black
_exptl_crystal_density_diffrn 1.569
_exptl_crystal_description block
_exptl_crystal_F_000 2928
_exptl_crystal_size_max 0.860
_exptl_crystal_size_mid 0.380
_exptl_crystal_size_min 0.222
_refine_diff_density_max 0.925
_refine_diff_density_min -0.489
_refine_diff_density_rms 0.068
_refine_ls_extinction_method none
_refine_ls_goodness_of_fit_ref 0.989
_refine_ls_hydrogen_treatment mixed
_refine_ls_matrix_type full
_refine_ls_number_parameters 478
_refine_ls_number_reflns 7207
_refine_ls_number_restraints 19
_refine_ls_restrained_S_all 1.031
_refine_ls_R_factor_all 0.0625
_refine_ls_R_factor_gt 0.0482
_refine_ls_shift/su_max 0.000
_refine_ls_shift/su_mean 0.000
_refine_ls_structure_factor_coef Fsqd
_refine_ls_weighting_details 'w=1/[\s^2^(Fo^2^)+(0.0602P)^2^+17.2694P] where P=(Fo^2^+2Fc^2^)/3'
_refine_ls_weighting_scheme calc
_refine_ls_wR_factor_gt 0.1214
_refine_ls_wR_factor_ref 0.1313
_reflns_Friedel_coverage 0.000
_reflns_number_gt 5766
_reflns_number_total 7207
_reflns_threshold_expression 'I > 2\s(I)'
_cod_data_source_file d0dt03184d2.cif
_cod_data_source_block dr2
_cod_depositor_comments
;
The following automatic conversions were performed:

data item '_exptl_absorpt_correction_type' value 'multi scan' was
changed to 'multi-scan' in accordance with the
/home/data/users/saulius/crontab/automatic-downloads/rss-feeds/RSC/lib/dictionaries/cif_core.dic
dictionary named 'cif_core.dic' version 2.4.2 last updated on
2011-04-26.

Automatic conversion script
Id: cif_fix_values 7556 2019-12-06 15:28:31Z antanas 
;
_cod_original_cell_volume 6081.8(9)
_cod_original_sg_symbol_H-M 'C 2/c'
_cod_database_code 7705913
_shelx_shelxl_version_number 2018/3
_shelx_space_group_comment
;
The symmetry employed for this shelxl refinement is uniquely defined
by the following loop, which should always be used as a source of
symmetry information in preference to the above space-group names.
They are only intended as comments.
;
_shelx_estimated_absorpt_t_min 0.567
_shelx_estimated_absorpt_t_max 0.852

loop_
_space_group_symop_operation_xyz
'x, y, z'
'-x, y, -z+1/2'
'x+1/2, y+1/2, z'
'-x+1/2, y+1/2, -z+1/2'
'-x, -y, -z'
'x, -y, z-1/2'
'-x+1/2, -y+1/2, -z'
'x+1/2, -y+1/2, z-1/2'

loop_
_atom_site_label
_atom_site_type_symbol
_atom_site_fract_x
_atom_site_fract_y
_atom_site_fract_z
_atom_site_U_iso_or_equiv
_atom_site_adp_type
_atom_site_occupancy
_atom_site_site_symmetry_order
_atom_site_calc_flag
_atom_site_refinement_flags_posn
_atom_site_refinement_flags_adp
_atom_site_refinement_flags_occupancy
_atom_site_disorder_assembly
_atom_site_disorder_group
Ni1 Ni 0.26270(2) 0.23881(3) 0.11915(2) 0.02635(10) Uani 1 1 d . . . . .
F1 F 0.07124(14) 0.1068(2) 0.21033(11) 0.0879(9) Uani 1 1 d . . . . .
F2 F 0.08631(13) 0.2289(2) 0.26377(9) 0.0881(9) Uani 1 1 d . U . . .
F3 F 0.04042(13) 0.2490(2) 0.18107(11) 0.0826(8) Uani 1 1 d . . . . .
F4 F 0.37951(15) 0.38650(19) 0.27589(8) 0.0816(8) Uani 1 1 d . . . . .
F5 F 0.33654(12) 0.28622(18) 0.32799(7) 0.0632(6) Uani 1 1 d . . . . .
F6 F 0.42157(14) 0.2392(2) 0.28571(10) 0.0805(8) Uani 1 1 d . . . . .
F7 F 0.2269(2) 0.5511(4) 0.1785(2) 0.0982(15) Uani 0.75 1 d D U P A 1
F7A F 0.2220(6) 0.5862(8) 0.1465(5) 0.067(3) Uani 0.25 1 d D U P A 2
F8 F 0.1229(2) 0.5009(3) 0.18591(14) 0.1264(14) Uani 1 1 d . . . . .
F9 F 0.1235(2) 0.5884(2) 0.12007(17) 0.1251(13) Uani 1 1 d . . . . .
C1 C 0.09205(19) 0.2008(3) 0.21510(12) 0.0533(9) Uani 1 1 d . . . . .
C2 C 0.17059(16) 0.2159(2) 0.20111(11) 0.0380(6) Uani 1 1 d . . . . .
O3 O 0.17423(11) 0.19647(17) 0.15356(7) 0.0402(5) Uani 1 1 d . . . . .
C4 C 0.22737(17) 0.2476(2) 0.24213(11) 0.0407(7) Uani 1 1 d . . . . .
H4A H 0.215598 0.261002 0.276306 0.049 Uiso 1 1 calc R U . . .
C5 C 0.30089(16) 0.2600(2) 0.23384(11) 0.0373(6) Uani 1 1 d . . . . .
O6 O 0.32732(11) 0.24850(16) 0.19189(8) 0.0403(5) Uani 1 1 d . . . . .
C7 C 0.35988(19) 0.2932(3) 0.28162(11) 0.0465(8) Uani 1 1 d . . . . .
C8 C 0.34594(13) 0.41202(18) 0.02445(9) 0.0234(5) Uani 1 1 d . . . . .
N9 N 0.37050(11) 0.36689(15) 0.07072(8) 0.0232(4) Uani 1 1 d . . . . .
C10 C 0.43598(15) 0.4229(2) 0.10311(10) 0.0321(6) Uani 1 1 d . . . . .
C11 C 0.42352(17) 0.5286(2) 0.07703(11) 0.0386(6) Uani 1 1 d . . . . .
N12 N 0.37816(13) 0.50215(16) 0.02347(9) 0.0314(5) Uani 1 1 d . . . . .
O13 O 0.35185(9) 0.27820(12) 0.08327(6) 0.0233(3) Uani 1 1 d . . . . .
C14 C 0.3730(2) 0.5957(2) 0.10333(14) 0.0546(9) Uani 1 1 d . . . . .
H14A H 0.357915 0.653528 0.080482 0.082 Uiso 1 1 calc R U . . .
H14B H 0.400488 0.618228 0.137931 0.082 Uiso 1 1 calc R U . . .
H14C H 0.328102 0.558650 0.108518 0.082 Uiso 1 1 calc R U . . .
C15 C 0.4956(2) 0.5823(3) 0.06904(13) 0.0535(9) Uani 1 1 d . . . . .
H15A H 0.523254 0.540650 0.047513 0.080 Uiso 1 1 calc R U . . .
H15B H 0.527256 0.595034 0.103790 0.080 Uiso 1 1 calc R U . . .
H15C H 0.482478 0.645724 0.050691 0.080 Uiso 1 1 calc R U . . .
C16 C 0.43143(18) 0.4195(3) 0.16186(10) 0.0421(7) Uani 1 1 d . . . . .
H16A H 0.381871 0.443295 0.167006 0.063 Uiso 1 1 calc R U . . .
H16B H 0.470701 0.462182 0.181772 0.063 Uiso 1 1 calc R U . . .
H16C H 0.438770 0.350910 0.174808 0.063 Uiso 1 1 calc R U . . .
C17 C 0.50628(15) 0.3695(3) 0.09170(12) 0.0416(7) Uani 1 1 d . . . . .
H17A H 0.505993 0.300321 0.103856 0.062 Uiso 1 1 calc R U . . .
H17B H 0.551359 0.403247 0.110621 0.062 Uiso 1 1 calc R U . . .
H17C H 0.506540 0.370744 0.053301 0.062 Uiso 1 1 calc R U . . .
O18 O 0.36765(12) 0.56141(15) -0.01614(8) 0.0419(5) Uani 1 1 d . . . . .
C19 C 0.29526(12) 0.37112(17) -0.02182(9) 0.0222(5) Uani 1 1 d . . . . .
N20 N 0.30796(10) 0.28896(15) -0.04545(8) 0.0219(4) Uani 1 1 d . . . . .
O21 O 0.37103(10) 0.24068(14) -0.02391(7) 0.0291(4) Uani 1 1 d . . . . .
H21 H 0.374(2) 0.194(3) -0.0450(15) 0.053(11) Uiso 1 1 d . . . . .
C22 C 0.23154(14) 0.42761(19) -0.05103(10) 0.0276(5) Uani 1 1 d . . . . .
N23 N 0.19818(15) 0.5059(2) -0.03035(11) 0.0460(6) Uani 1 1 d . . . . .
C24 C 0.1569(4) 0.5689(6) -0.0756(3) 0.0383(17) Uani 0.447(6) 1 d . . P B 1
C24A C 0.1200(4) 0.5211(5) -0.0684(3) 0.0543(19) Uani 0.553(6) 1 d . . P B 2
C25 C 0.14048(17) 0.4789(2) -0.11882(13) 0.0466(8) Uani 1 1 d . . . . .
N26 N 0.20237(12) 0.40581(18) -0.09985(9) 0.0333(5) Uani 1 1 d . . . . .
O27 O 0.21505(15) 0.5385(2) 0.01664(10) 0.0609(7) Uani 1 1 d . . . . .
C28 C 0.2089(4) 0.6481(5) -0.0931(3) 0.048(2) Uani 0.447(6) 1 d . . P B 1
H28A H 0.181933 0.683852 -0.124244 0.073 Uiso 0.447(6) 1 calc R U P B 1
H28B H 0.253538 0.615745 -0.102398 0.073 Uiso 0.447(6) 1 calc R U P B 1
H28C H 0.224471 0.695203 -0.063891 0.073 Uiso 0.447(6) 1 calc R U P B 1
C28A C 0.0585(3) 0.4639(6) -0.0466(3) 0.062(2) Uani 0.553(6) 1 d . . P B 2
H28D H 0.056786 0.486528 -0.010251 0.093 Uiso 0.553(6) 1 calc R U P B 2
H28E H 0.069697 0.392485 -0.046100 0.093 Uiso 0.553(6) 1 calc R U P B 2
H28F H 0.009583 0.476088 -0.069363 0.093 Uiso 0.553(6) 1 calc R U P B 2
C29 C 0.0931(9) 0.6213(17) -0.0524(9) 0.086(7) Uani 0.447(6) 1 d . . P B 1
H29A H 0.065815 0.571902 -0.034842 0.130 Uiso 0.447(6) 1 calc R U P B 1
H29B H 0.058213 0.653425 -0.081260 0.130 Uiso 0.447(6) 1 calc R U P B 1
H29C H 0.115015 0.671626 -0.026349 0.130 Uiso 0.447(6) 1 calc R U P B 1
C29A C 0.1016(10) 0.6286(10) -0.0687(7) 0.089(6) Uani 0.553(6) 1 d . . P B 2
H29D H 0.093103 0.648593 -0.033312 0.133 Uiso 0.553(6) 1 calc R U P B 2
H29E H 0.056074 0.641406 -0.095059 0.133 Uiso 0.553(6) 1 calc R U P B 2
H29F H 0.143650 0.667062 -0.078004 0.133 Uiso 0.553(6) 1 calc R U P B 2
C30 C 0.1403(7) 0.5103(7) -0.1742(3) 0.066(3) Uani 0.447(6) 1 d . . P B 1
H30A H 0.190922 0.532369 -0.177798 0.099 Uiso 0.447(6) 1 calc R U P B 1
H30B H 0.104659 0.565331 -0.183300 0.099 Uiso 0.447(6) 1 calc R U P B 1
H30C H 0.125202 0.454221 -0.198286 0.099 Uiso 0.447(6) 1 calc R U P B 1
C31 C 0.0675(4) 0.4264(7) -0.1117(5) 0.076(4) Uani 0.447(6) 1 d . . P B 1
H31A H 0.063541 0.362527 -0.130547 0.114 Uiso 0.447(6) 1 calc R U P B 1
H31B H 0.024286 0.468324 -0.126224 0.114 Uiso 0.447(6) 1 calc R U P B 1
H31C H 0.068021 0.414764 -0.073661 0.114 Uiso 0.447(6) 1 calc R U P B 1
C30A C 0.1791(5) 0.5509(7) -0.1537(4) 0.080(3) Uani 0.553(6) 1 d . . P B 2
H30D H 0.200139 0.512457 -0.180220 0.120 Uiso 0.553(6) 1 calc R U P B 2
H30E H 0.219572 0.587372 -0.130890 0.120 Uiso 0.553(6) 1 calc R U P B 2
H30F H 0.141803 0.598242 -0.171853 0.120 Uiso 0.553(6) 1 calc R U P B 2
C31A C 0.0746(4) 0.4274(6) -0.1574(3) 0.065(2) Uani 0.553(6) 1 d . . P B 2
H31D H 0.059070 0.367199 -0.140565 0.098 Uiso 0.553(6) 1 calc R U P B 2
H31E H 0.091639 0.409387 -0.190611 0.098 Uiso 0.553(6) 1 calc R U P B 2
H31F H 0.031907 0.473319 -0.165337 0.098 Uiso 0.553(6) 1 calc R U P B 2
O32 O 0.11510(11) 0.39881(18) 0.08615(10) 0.0531(6) Uani 1 1 d . . . . .
C33 C 0.17277(17) 0.4246(2) 0.11713(14) 0.0459(8) Uani 1 1 d . . . . .
O34 O 0.23594(10) 0.38462(16) 0.12711(8) 0.0384(5) Uani 1 1 d . . . . .
C35 C 0.1637(2) 0.5198(4) 0.1495(2) 0.0784(15) Uani 1 1 d D . . . .

loop_
_atom_site_aniso_label
_atom_site_aniso_U_11
_atom_site_aniso_U_22
_atom_site_aniso_U_33
_atom_site_aniso_U_23
_atom_site_aniso_U_13
_atom_site_aniso_U_12
Ni1 0.02005(16) 0.0386(2) 0.01920(16) 0.00208(12) 0.00017(11) -0.00721(13)
F1 0.0685(15) 0.101(2) 0.102(2) -0.0074(15) 0.0357(14) -0.0503(15)
F2 0.0575(13) 0.165(3) 0.0483(12) -0.0357(14) 0.0286(10) -0.0393(15)
F3 0.0419(12) 0.137(3) 0.0732(17) 0.0102(15) 0.0222(11) 0.0028(13)
F4 0.109(2) 0.0805(16) 0.0427(12) 0.0068(10) -0.0195(12) -0.0604(15)
F5 0.0675(13) 0.0957(16) 0.0226(9) -0.0012(9) -0.0028(8) -0.0325(12)
F6 0.0529(13) 0.123(2) 0.0539(13) -0.0162(13) -0.0216(10) 0.0049(13)
F7 0.062(2) 0.104(3) 0.120(3) -0.083(3) -0.007(2) 0.005(2)
F7A 0.057(4) 0.062(5) 0.084(5) -0.037(4) 0.021(4) -0.004(4)
F8 0.119(3) 0.154(3) 0.115(3) -0.078(2) 0.048(2) 0.016(2)
F9 0.127(3) 0.0679(18) 0.172(4) -0.055(2) 0.004(2) 0.0279(19)
C1 0.0404(17) 0.091(3) 0.0312(16) -0.0115(16) 0.0142(13) -0.0289(18)
C2 0.0330(14) 0.0562(18) 0.0260(13) -0.0023(12) 0.0085(11) -0.0185(13)
O3 0.0297(9) 0.0670(14) 0.0240(9) -0.0034(9) 0.0050(7) -0.0204(9)
C4 0.0412(15) 0.0584(19) 0.0222(13) -0.0039(12) 0.0052(11) -0.0190(14)
C5 0.0379(15) 0.0483(17) 0.0224(12) 0.0053(11) -0.0037(10) -0.0169(12)
O6 0.0296(9) 0.0650(14) 0.0240(9) 0.0048(9) -0.0015(7) -0.0167(9)
C7 0.0458(17) 0.064(2) 0.0251(14) 0.0033(13) -0.0058(12) -0.0217(16)
C8 0.0218(10) 0.0259(12) 0.0225(11) 0.0000(9) 0.0040(8) -0.0020(9)
N9 0.0196(9) 0.0277(10) 0.0214(10) -0.0002(7) 0.0018(7) -0.0055(8)
C10 0.0290(12) 0.0417(15) 0.0235(12) -0.0003(10) -0.0014(9) -0.0163(11)
C11 0.0474(16) 0.0371(15) 0.0303(14) -0.0046(11) 0.0042(12) -0.0188(13)
N12 0.0367(12) 0.0293(11) 0.0274(11) 0.0017(8) 0.0038(9) -0.0077(9)
O13 0.0208(8) 0.0245(8) 0.0246(8) 0.0045(6) 0.0036(6) -0.0016(6)
C14 0.085(3) 0.0370(17) 0.0442(18) -0.0119(13) 0.0171(17) -0.0101(17)
C15 0.063(2) 0.058(2) 0.0376(16) -0.0026(14) 0.0037(14) -0.0393(18)
C16 0.0450(16) 0.0572(19) 0.0215(13) -0.0010(12) -0.0013(11) -0.0241(14)
C17 0.0228(12) 0.064(2) 0.0354(15) 0.0098(13) -0.0022(10) -0.0095(13)
O18 0.0557(13) 0.0330(10) 0.0361(11) 0.0099(8) 0.0054(9) -0.0100(9)
C19 0.0187(10) 0.0254(12) 0.0222(11) 0.0039(8) 0.0027(8) -0.0015(9)
N20 0.0153(8) 0.0290(10) 0.0208(9) 0.0027(7) 0.0012(7) 0.0000(7)
O21 0.0209(8) 0.0360(10) 0.0279(9) -0.0033(8) -0.0028(7) 0.0079(7)
C22 0.0252(12) 0.0274(12) 0.0294(12) 0.0080(9) 0.0026(9) 0.0010(9)
N23 0.0447(14) 0.0462(15) 0.0440(15) 0.0012(11) -0.0003(11) 0.0217(12)
C24 0.038(4) 0.037(4) 0.038(3) 0.014(3) 0.001(3) 0.013(3)
C24A 0.040(3) 0.033(3) 0.080(5) 0.011(3) -0.014(3) 0.013(3)
C25 0.0376(16) 0.0486(18) 0.0473(18) 0.0208(14) -0.0099(13) 0.0031(14)
N26 0.0249(10) 0.0393(13) 0.0329(12) 0.0133(9) -0.0031(9) -0.0034(9)
O27 0.0658(16) 0.0664(16) 0.0482(14) -0.0121(12) 0.0041(12) 0.0318(13)
C28 0.057(4) 0.035(4) 0.055(5) 0.018(3) 0.014(3) 0.007(3)
C28A 0.030(3) 0.092(5) 0.063(4) 0.016(4) 0.003(3) 0.018(3)
C29 0.036(5) 0.104(11) 0.124(17) 0.051(10) 0.026(8) 0.038(6)
C29A 0.117(13) 0.049(6) 0.084(9) -0.015(6) -0.027(8) 0.049(7)
C30 0.097(8) 0.050(5) 0.042(5) 0.013(4) -0.017(5) 0.018(5)
C31 0.024(4) 0.062(5) 0.130(11) 0.024(6) -0.020(5) 0.001(3)
C30A 0.076(6) 0.077(6) 0.083(7) 0.055(5) 0.001(5) 0.003(5)
C31A 0.040(3) 0.085(5) 0.063(5) 0.006(4) -0.014(3) 0.010(3)
O32 0.0296(10) 0.0574(14) 0.0680(16) -0.0277(12) -0.0027(10) 0.0116(10)
C33 0.0344(15) 0.0477(18) 0.0557(19) -0.0230(15) 0.0083(13) -0.0001(13)
O34 0.0255(9) 0.0462(12) 0.0428(11) -0.0160(9) 0.0039(8) -0.0027(8)
C35 0.044(2) 0.081(3) 0.107(4) -0.060(3) 0.006(2) 0.010(2)

loop_
_atom_type_symbol
_atom_type_description
_atom_type_scat_dispersion_real
_atom_type_scat_dispersion_imag
_atom_type_scat_source
C C 0.0033 0.0016 'International Tables Vol C Tables 4.2.6.8 and 6.1.1.4'
H H 0.0000 0.0000 'International Tables Vol C Tables 4.2.6.8 and 6.1.1.4'
F F 0.0171 0.0103 'International Tables Vol C Tables 4.2.6.8 and 6.1.1.4'
N N 0.0061 0.0033 'International Tables Vol C Tables 4.2.6.8 and 6.1.1.4'
Ni Ni 0.3393 1.1124 'International Tables Vol C Tables 4.2.6.8 and 6.1.1.4'
O O 0.0106 0.0060 'International Tables Vol C Tables 4.2.6.8 and 6.1.1.4'

loop_
_geom_angle_atom_site_label_1
_geom_angle_atom_site_label_2
_geom_angle_atom_site_label_3
_geom_angle
_geom_angle_site_symmetry_1
_geom_angle_site_symmetry_3
_geom_angle_publ_flag
O6 Ni1 O3 89.50(8) . . ?
O6 Ni1 O34 87.40(9) . . ?
O3 Ni1 O34 90.45(9) . . ?
O6 Ni1 O13 91.28(7) . . ?
O3 Ni1 O13 178.51(8) . . ?
O34 Ni1 O13 90.85(7) . . ?
O6 Ni1 N20 173.12(8) . 7 ?
O3 Ni1 N20 86.46(7) . 7 ?
O34 Ni1 N20 98.19(8) . 7 ?
O13 Ni1 N20 92.63(7) . 7 ?
O6 Ni1 N26 97.20(9) . 7 ?
O3 Ni1 N26 97.59(9) . 7 ?
O34 Ni1 N26 170.75(8) . 7 ?
O13 Ni1 N26 81.06(8) . 7 ?
N20 Ni1 N26 77.84(8) 7 7 ?
F1 C1 F2 107.0(3) . . ?
F1 C1 F3 104.6(3) . . ?
F2 C1 F3 108.3(3) . . ?
F1 C1 C2 111.4(3) . . ?
F2 C1 C2 114.3(3) . . ?
F3 C1 C2 110.8(3) . . ?
O3 C2 C4 129.2(3) . . ?
O3 C2 C1 114.0(2) . . ?
C4 C2 C1 116.8(2) . . ?
C2 O3 Ni1 122.61(17) . . ?
C5 C4 C2 121.1(3) . . ?
C5 C4 H4A 119.5 . . ?
C2 C4 H4A 119.5 . . ?
O6 C5 C4 129.2(2) . . ?
O6 C5 C7 113.4(2) . . ?
C4 C5 C7 117.4(3) . . ?
C5 O6 Ni1 123.20(18) . . ?
F6 C7 F4 107.0(3) . . ?
F6 C7 F5 106.7(3) . . ?
F4 C7 F5 107.5(3) . . ?
F6 C7 C5 111.1(3) . . ?
F4 C7 C5 110.6(3) . . ?
F5 C7 C5 113.7(2) . . ?
N9 C8 N12 110.5(2) . . ?
N9 C8 C19 127.3(2) . . ?
N12 C8 C19 122.2(2) . . ?
O13 N9 C8 125.35(19) . . ?
O13 N9 C10 122.29(19) . . ?
C8 N9 C10 111.21(19) . . ?
C16 C10 N9 110.5(2) . . ?
C16 C10 C17 111.5(2) . . ?
N9 C10 C17 104.8(2) . . ?
C16 C10 C11 114.7(2) . . ?
N9 C10 C11 100.32(19) . . ?
C17 C10 C11 113.9(2) . . ?
N12 C11 C14 105.6(3) . . ?
N12 C11 C15 109.2(2) . . ?
C14 C11 C15 111.6(3) . . ?
N12 C11 C10 100.7(2) . . ?
C14 C11 C10 113.7(2) . . ?
C15 C11 C10 115.0(3) . . ?
O18 N12 C8 125.0(2) . . ?
O18 N12 C11 123.6(2) . . ?
C8 N12 C11 111.3(2) . . ?
N9 O13 Ni1 127.27(14) . . ?
C11 C14 H14A 109.5 . . ?
C11 C14 H14B 109.5 . . ?
H14A C14 H14B 109.5 . . ?
C11 C14 H14C 109.5 . . ?
H14A C14 H14C 109.5 . . ?
H14B C14 H14C 109.5 . . ?
C11 C15 H15A 109.5 . . ?
C11 C15 H15B 109.5 . . ?
H15A C15 H15B 109.5 . . ?
C11 C15 H15C 109.5 . . ?
H15A C15 H15C 109.5 . . ?
H15B C15 H15C 109.5 . . ?
C10 C16 H16A 109.5 . . ?
C10 C16 H16B 109.5 . . ?
H16A C16 H16B 109.5 . . ?
C10 C16 H16C 109.5 . . ?
H16A C16 H16C 109.5 . . ?
H16B C16 H16C 109.5 . . ?
C10 C17 H17A 109.5 . . ?
C10 C17 H17B 109.5 . . ?
H17A C17 H17B 109.5 . . ?
C10 C17 H17C 109.5 . . ?
H17A C17 H17C 109.5 . . ?
H17B C17 H17C 109.5 . . ?
N20 C19 C22 113.1(2) . . ?
N20 C19 C8 123.8(2) . . ?
C22 C19 C8 122.4(2) . . ?
C19 N20 O21 115.39(19) . . ?
C19 N20 Ni1 115.83(15) . 7 ?
O21 N20 Ni1 127.94(15) . 7 ?
N20 O21 H21 105(3) . . ?
N26 C22 N23 114.4(2) . . ?
N26 C22 C19 121.3(2) . . ?
N23 C22 C19 124.3(2) . . ?
O27 N23 C22 125.9(2) . . ?
O27 N23 C24 122.2(4) . . ?
C22 N23 C24 109.1(3) . . ?
O27 N23 C24A 125.3(4) . . ?
C22 N23 C24A 105.7(3) . . ?
C29 C24 N23 105.0(9) . . ?
C29 C24 C28 109.2(10) . . ?
N23 C24 C28 111.4(6) . . ?
C29 C24 C25 122.4(10) . . ?
N23 C24 C25 96.1(4) . . ?
C28 C24 C25 111.4(5) . . ?
C29A C24A C25 116.8(9) . . ?
C29A C24A C28A 108.4(9) . . ?
C25 C24A C28A 115.0(6) . . ?
C29A C24A N23 107.7(8) . . ?
C25 C24A N23 98.4(4) . . ?
C28A C24A N23 109.7(5) . . ?
C30 C25 N26 111.8(5) . . ?
N26 C25 C24A 104.6(3) . . ?
C30 C25 C31 113.0(7) . . ?
N26 C25 C31 105.5(4) . . ?
N26 C25 C30A 102.0(4) . . ?
C24A C25 C30A 117.0(6) . . ?
N26 C25 C31A 110.7(4) . . ?
C24A C25 C31A 115.4(5) . . ?
C30A C25 C31A 106.4(5) . . ?
C30 C25 C24 113.9(5) . . ?
N26 C25 C24 103.4(3) . . ?
C31 C25 C24 108.6(6) . . ?
C22 N26 C25 108.3(2) . . ?
C22 N26 Ni1 110.01(17) . 7 ?
C25 N26 Ni1 139.19(19) . 7 ?
C24 C28 H28A 109.5 . . ?
C24 C28 H28B 109.5 . . ?
H28A C28 H28B 109.5 . . ?
C24 C28 H28C 109.5 . . ?
H28A C28 H28C 109.5 . . ?
H28B C28 H28C 109.5 . . ?
C24A C28A H28D 109.5 . . ?
C24A C28A H28E 109.5 . . ?
H28D C28A H28E 109.5 . . ?
C24A C28A H28F 109.5 . . ?
H28D C28A H28F 109.5 . . ?
H28E C28A H28F 109.5 . . ?
C24 C29 H29A 109.5 . . ?
C24 C29 H29B 109.5 . . ?
H29A C29 H29B 109.5 . . ?
C24 C29 H29C 109.5 . . ?
H29A C29 H29C 109.5 . . ?
H29B C29 H29C 109.5 . . ?
C24A C29A H29D 109.5 . . ?
C24A C29A H29E 109.5 . . ?
H29D C29A H29E 109.5 . . ?
C24A C29A H29F 109.5 . . ?
H29D C29A H29F 109.5 . . ?
H29E C29A H29F 109.5 . . ?
C25 C30 H30A 109.5 . . ?
C25 C30 H30B 109.5 . . ?
H30A C30 H30B 109.5 . . ?
C25 C30 H30C 109.5 . . ?
H30A C30 H30C 109.5 . . ?
H30B C30 H30C 109.5 . . ?
C25 C31 H31A 109.5 . . ?
C25 C31 H31B 109.5 . . ?
H31A C31 H31B 109.5 . . ?
C25 C31 H31C 109.5 . . ?
H31A C31 H31C 109.5 . . ?
H31B C31 H31C 109.5 . . ?
C25 C30A H30D 109.5 . . ?
C25 C30A H30E 109.5 . . ?
H30D C30A H30E 109.5 . . ?
C25 C30A H30F 109.5 . . ?
H30D C30A H30F 109.5 . . ?
H30E C30A H30F 109.5 . . ?
C25 C31A H31D 109.5 . . ?
C25 C31A H31E 109.5 . . ?
H31D C31A H31E 109.5 . . ?
C25 C31A H31F 109.5 . . ?
H31D C31A H31F 109.5 . . ?
H31E C31A H31F 109.5 . . ?
O32 C33 O34 130.1(3) . . ?
O32 C33 C35 114.5(3) . . ?
O34 C33 C35 115.3(3) . . ?
C33 O34 Ni1 128.28(19) . . ?
F8 C35 F7 101.8(5) . . ?
F8 C35 F9 102.6(4) . . ?
F7 C35 F9 115.4(5) . . ?
F8 C35 F7A 133.6(6) . . ?
F9 C35 F7A 82.2(7) . . ?
F8 C35 C33 110.2(4) . . ?
F7 C35 C33 113.7(3) . . ?
F9 C35 C33 111.9(4) . . ?
F7A C35 C33 110.3(5) . . ?

loop_
_geom_bond_atom_site_label_1
_geom_bond_atom_site_label_2
_geom_bond_distance
_geom_bond_site_symmetry_2
_geom_bond_publ_flag
Ni1 O6 2.0122(19) . ?
Ni1 O3 2.0344(18) . ?
Ni1 O34 2.036(2) . ?
Ni1 O13 2.0562(16) . ?
Ni1 N20 2.1084(19) 7 ?
Ni1 N26 2.127(3) 7 ?
F1 C1 1.318(5) . ?
F2 C1 1.318(4) . ?
F3 C1 1.324(5) . ?
F4 C7 1.317(4) . ?
F5 C7 1.327(4) . ?
F6 C7 1.317(4) . ?
F7 C35 1.313(5) . ?
F7A C35 1.392(10) . ?
F8 C35 1.307(6) . ?
F9 C35 1.322(6) . ?
C1 C2 1.535(4) . ?
C2 O3 1.253(3) . ?
C2 C4 1.395(4) . ?
C4 C5 1.390(4) . ?
C4 H4A 0.9500 . ?
C5 O6 1.256(4) . ?
C5 C7 1.535(4) . ?
C8 N9 1.330(3) . ?
C8 N12 1.345(3) . ?
C8 C19 1.465(3) . ?
N9 O13 1.294(3) . ?
N9 C10 1.516(3) . ?
C10 C16 1.515(4) . ?
C10 C17 1.530(4) . ?
C10 C11 1.567(4) . ?
C11 N12 1.505(3) . ?
C11 C14 1.520(5) . ?
C11 C15 1.533(4) . ?
N12 O18 1.274(3) . ?
C14 H14A 0.9800 . ?
C14 H14B 0.9800 . ?
C14 H14C 0.9800 . ?
C15 H15A 0.9800 . ?
C15 H15B 0.9800 . ?
C15 H15C 0.9800 . ?
C16 H16A 0.9800 . ?
C16 H16B 0.9800 . ?
C16 H16C 0.9800 . ?
C17 H17A 0.9800 . ?
C17 H17B 0.9800 . ?
C17 H17C 0.9800 . ?
C19 N20 1.297(3) . ?
C19 C22 1.466(3) . ?
N20 O21 1.340(2) . ?
O21 H21 0.84(4) . ?
C22 N26 1.296(3) . ?
C22 N23 1.363(4) . ?
N23 O27 1.261(3) . ?
N23 C24 1.516(6) . ?
N23 C24A 1.578(6) . ?
C24 C29 1.554(18) . ?
C24 C28 1.536(11) . ?
C24 C25 1.627(8) . ?
C24A C29A 1.481(14) . ?
C24A C25 1.510(9) . ?
C24A C28A 1.534(11) . ?
C25 C30 1.473(9) . ?
C25 N26 1.501(4) . ?
C25 C31 1.533(9) . ?
C25 C30A 1.560(8) . ?
C25 C31A 1.563(8) . ?
C28 H28A 0.9800 . ?
C28 H28B 0.9800 . ?
C28 H28C 0.9800 . ?
C28A H28D 0.9800 . ?
C28A H28E 0.9800 . ?
C28A H28F 0.9800 . ?
C29 H29A 0.9800 . ?
C29 H29B 0.9800 . ?
C29 H29C 0.9800 . ?
C29A H29D 0.9800 . ?
C29A H29E 0.9800 . ?
C29A H29F 0.9800 . ?
C30 H30A 0.9800 . ?
C30 H30B 0.9800 . ?
C30 H30C 0.9800 . ?
C31 H31A 0.9800 . ?
C31 H31B 0.9800 . ?
C31 H31C 0.9800 . ?
C30A H30D 0.9800 . ?
C30A H30E 0.9800 . ?
C30A H30F 0.9800 . ?
C31A H31D 0.9800 . ?
C31A H31E 0.9800 . ?
C31A H31F 0.9800 . ?
O32 C33 1.239(4) . ?
C33 O34 1.245(4) . ?
C33 C35 1.546(5) . ?

loop_
_geom_hbond_atom_site_label_D
_geom_hbond_atom_site_label_H
_geom_hbond_atom_site_label_A
_geom_hbond_distance_DH
_geom_hbond_distance_HA
_geom_hbond_distance_DA
_geom_hbond_angle_DHA
_geom_hbond_site_symmetry_A
_geom_hbond_publ_flag
O21 H21 O32 0.84(4) 1.66(4) 2.497(3) 177(4) 7 yes

loop_
_geom_torsion_atom_site_label_1
_geom_torsion_atom_site_label_2
_geom_torsion_atom_site_label_3
_geom_torsion_atom_site_label_4
_geom_torsion
_geom_torsion_site_symmetry_1
_geom_torsion_site_symmetry_2
_geom_torsion_site_symmetry_3
_geom_torsion_site_symmetry_4
_geom_torsion_publ_flag
F1 C1 C2 O3 63.9(4) . . . . ?
F2 C1 C2 O3 -174.7(3) . . . . ?
F3 C1 C2 O3 -52.1(4) . . . . ?
F1 C1 C2 C4 -115.5(3) . . . . ?
F2 C1 C2 C4 5.9(5) . . . . ?
F3 C1 C2 C4 128.5(3) . . . . ?
C4 C2 O3 Ni1 -15.1(5) . . . . ?
C1 C2 O3 Ni1 165.6(2) . . . . ?
O3 C2 C4 C5 -1.6(6) . . . . ?
C1 C2 C4 C5 177.7(3) . . . . ?
C2 C4 C5 O6 1.8(5) . . . . ?
C2 C4 C5 C7 -178.9(3) . . . . ?
C4 C5 O6 Ni1 15.0(5) . . . . ?
C7 C5 O6 Ni1 -164.4(2) . . . . ?
O6 C5 C7 F6 -46.8(4) . . . . ?
C4 C5 C7 F6 133.7(3) . . . . ?
O6 C5 C7 F4 71.9(4) . . . . ?
C4 C5 C7 F4 -107.6(3) . . . . ?
O6 C5 C7 F5 -167.2(3) . . . . ?
C4 C5 C7 F5 13.4(4) . . . . ?
N12 C8 N9 O13 -177.8(2) . . . . ?
C19 C8 N9 O13 -1.8(4) . . . . ?
N12 C8 N9 C10 -9.8(3) . . . . ?
C19 C8 N9 C10 166.1(2) . . . . ?
O13 N9 C10 C16 -48.8(3) . . . . ?
C8 N9 C10 C16 142.8(2) . . . . ?
O13 N9 C10 C17 71.4(3) . . . . ?
C8 N9 C10 C17 -97.0(2) . . . . ?
O13 N9 C10 C11 -170.3(2) . . . . ?
C8 N9 C10 C11 21.4(3) . . . . ?
C16 C10 C11 N12 -141.3(2) . . . . ?
N9 C10 C11 N12 -22.9(2) . . . . ?
C17 C10 C11 N12 88.6(3) . . . . ?
C16 C10 C11 C14 -28.9(3) . . . . ?
N9 C10 C11 C14 89.5(3) . . . . ?
C17 C10 C11 C14 -159.0(3) . . . . ?
C16 C10 C11 C15 101.6(3) . . . . ?
N9 C10 C11 C15 -140.0(2) . . . . ?
C17 C10 C11 C15 -28.6(3) . . . . ?
N9 C8 N12 O18 177.6(2) . . . . ?
C19 C8 N12 O18 1.4(4) . . . . ?
N9 C8 N12 C11 -7.3(3) . . . . ?
C19 C8 N12 C11 176.5(2) . . . . ?
C14 C11 N12 O18 76.6(3) . . . . ?
C15 C11 N12 O18 -43.5(4) . . . . ?
C10 C11 N12 O18 -164.9(2) . . . . ?
C14 C11 N12 C8 -98.5(3) . . . . ?
C15 C11 N12 C8 141.3(3) . . . . ?
C10 C11 N12 C8 20.0(3) . . . . ?
C8 N9 O13 Ni1 -89.8(3) . . . . ?
C10 N9 O13 Ni1 103.5(2) . . . . ?
N9 C8 C19 N20 -55.8(3) . . . . ?
N12 C8 C19 N20 119.7(3) . . . . ?
N9 C8 C19 C22 134.3(3) . . . . ?
N12 C8 C19 C22 -50.1(3) . . . . ?
C22 C19 N20 O21 172.14(19) . . . . ?
C8 C19 N20 O21 1.5(3) . . . . ?
C22 C19 N20 Ni1 1.8(2) . . . 7 ?
C8 C19 N20 Ni1 -168.86(17) . . . 7 ?
N20 C19 C22 N26 -12.8(3) . . . . ?
C8 C19 C22 N26 158.0(2) . . . . ?
N20 C19 C22 N23 167.3(3) . . . . ?
C8 C19 C22 N23 -21.9(4) . . . . ?
N26 C22 N23 O27 177.5(3) . . . . ?
C19 C22 N23 O27 -2.7(5) . . . . ?
N26 C22 N23 C24 -21.3(5) . . . . ?
C19 C22 N23 C24 158.5(4) . . . . ?
N26 C22 N23 C24A 16.6(4) . . . . ?
C19 C22 N23 C24A -163.5(4) . . . . ?
O27 N23 C24 C29 -44.0(11) . . . . ?
C22 N23 C24 C29 154.0(10) . . . . ?
O27 N23 C24 C28 74.1(6) . . . . ?
C22 N23 C24 C28 -87.9(6) . . . . ?
O27 N23 C24 C25 -170.0(3) . . . . ?
C22 N23 C24 C25 28.0(5) . . . . ?
O27 N23 C24A C29A 50.6(11) . . . . ?
C22 N23 C24A C29A -148.4(9) . . . . ?
O27 N23 C24A C25 172.3(3) . . . . ?
C22 N23 C24A C25 -26.7(5) . . . . ?
O27 N23 C24A C28A -67.2(6) . . . . ?
C22 N23 C24A C28A 93.8(6) . . . . ?
C29A C24A C25 N26 141.7(9) . . . . ?
C28A C24A C25 N26 -89.5(5) . . . . ?
N23 C24A C25 N26 26.9(5) . . . . ?
C29A C24A C25 C30A 29.8(10) . . . . ?
C28A C24A C25 C30A 158.5(5) . . . . ?
N23 C24A C25 C30A -85.0(5) . . . . ?
C29A C24A C25 C31A -96.5(10) . . . . ?
C28A C24A C25 C31A 32.3(6) . . . . ?
N23 C24A C25 C31A 148.7(5) . . . . ?
C29 C24 C25 C30 100.7(11) . . . . ?
N23 C24 C25 C30 -147.2(6) . . . . ?
C28 C24 C25 C30 -31.3(8) . . . . ?
C29 C24 C25 N26 -137.8(10) . . . . ?
N23 C24 C25 N26 -25.6(5) . . . . ?
C28 C24 C25 N26 90.2(5) . . . . ?
C29 C24 C25 C31 -26.1(11) . . . . ?
N23 C24 C25 C31 86.0(5) . . . . ?
C28 C24 C25 C31 -158.1(5) . . . . ?
N23 C22 N26 C25 1.8(3) . . . . ?
C19 C22 N26 C25 -178.1(2) . . . . ?
N23 C22 N26 Ni1 -163.9(2) . . . 7 ?
C19 C22 N26 Ni1 16.3(3) . . . 7 ?
C30 C25 N26 C22 139.5(5) . . . . ?
C24A C25 N26 C22 -20.1(4) . . . . ?
C31 C25 N26 C22 -97.3(6) . . . . ?
C30A C25 N26 C22 102.2(5) . . . . ?
C31A C25 N26 C22 -145.0(4) . . . . ?
C24 C25 N26 C22 16.6(4) . . . . ?
C30 C25 N26 Ni1 -61.4(6) . . . 7 ?
C24A C25 N26 Ni1 138.9(4) . . . 7 ?
C31 C25 N26 Ni1 61.7(7) . . . 7 ?
C30A C25 N26 Ni1 -98.8(5) . . . 7 ?
C31A C25 N26 Ni1 14.1(5) . . . 7 ?
C24 C25 N26 Ni1 175.7(3) . . . 7 ?
O32 C33 O34 Ni1 -24.8(6) . . . . ?
C35 C33 O34 Ni1 153.1(3) . . . . ?
O32 C33 C35 F8 72.3(5) . . . . ?
O34 C33 C35 F8 -106.0(4) . . . . ?
O32 C33 C35 F7 -174.2(5) . . . . ?
O34 C33 C35 F7 7.5(7) . . . . ?
O32 C33 C35 F9 -41.2(6) . . . . ?
O34 C33 C35 F9 140.6(4) . . . . ?
O32 C33 C35 F7A -130.8(7) . . . . ?
O34 C33 C35 F7A 51.0(8) . . . . ?
